data_7017973
loop_
_publ_author_name
'Liu, Xiaohui'
'Sun, Wei'
'Zou, Luyi'
'Xie, Zhiyuan'
'Li, Xiao'
'Lu, Canzhong'
'Wang, Lixiang'
'Cheng, Yanxiang'

_publ_section_title
;
 Neutral cuprous complexes as ratiometric oxygen gas sensors.
;
_journal_issue 4
_journal_name_full 'Dalton transactions (Cambridge, England : 2003)'
_journal_page_first 1312
_journal_page_last 1319
_journal_paper_doi 10.1039/c1dt11777g
_journal_volume 41
_journal_year 2012
_chemical_formula_sum 'C54 H43 Cl2 Cu N2 P2'
_chemical_formula_weight 916.28
_chemical_name_systematic
;
?
;
_space_group_IT_number 2
_symmetry_cell_setting triclinic
_symmetry_space_group_name_Hall '-P 1'
_symmetry_space_group_name_H-M 'P -1'
_atom_sites_solution_hydrogens geom
_atom_sites_solution_primary direct
_atom_sites_solution_secondary difmap
_audit_creation_method SHELXL-97
_cell_angle_alpha 75.6690(10)
_cell_angle_beta 81.1440(10)
_cell_angle_gamma 66.0970(10)
_cell_formula_units_Z 2
_cell_length_a 10.9902(8)
_cell_length_b 12.2055(8)
_cell_length_c 19.3749(13)
_cell_measurement_temperature 186(2)
_cell_volume 2297.9(3)
_computing_cell_refinement 'Bruker SMART'
_computing_data_collection 'Bruker SMART'
_computing_data_reduction 'Bruker SAINT'
_computing_molecular_graphics 'Bruker SHELXTL'
_computing_publication_material 'Bruker SHELXTL'
_computing_structure_refinement 'SHELXL-97 (Sheldrick, 1997)'
_computing_structure_solution 'SHELXS-97 (Sheldrick, 1990)'
_diffrn_ambient_temperature 186(2)
_diffrn_measured_fraction_theta_full 0.975
_diffrn_measured_fraction_theta_max 0.975
_diffrn_measurement_device_type 'CCD area detector'
_diffrn_measurement_method 'phi and omega scans'
_diffrn_radiation_monochromator graphite
_diffrn_radiation_source 'fine-focus sealed tube'
_diffrn_radiation_type MoK\a
_diffrn_radiation_wavelength 0.71073
_diffrn_reflns_av_R_equivalents 0.0206
_diffrn_reflns_av_sigmaI/netI 0.0472
_diffrn_reflns_limit_h_max 13
_diffrn_reflns_limit_h_min -12
_diffrn_reflns_limit_k_max 14
_diffrn_reflns_limit_k_min -13
_diffrn_reflns_limit_l_max 20
_diffrn_reflns_limit_l_min -23
_diffrn_reflns_number 12689
_diffrn_reflns_theta_full 25.72
_diffrn_reflns_theta_max 25.72
_diffrn_reflns_theta_min 1.86
_exptl_absorpt_coefficient_mu 0.700
_exptl_absorpt_correction_T_max 0.9289
_exptl_absorpt_correction_T_min 0.8191
_exptl_absorpt_correction_type multi-scan
_exptl_crystal_colour red
_exptl_crystal_density_diffrn 1.324
_exptl_crystal_density_method 'not measured'
_exptl_crystal_description block
_exptl_crystal_F_000 948
_exptl_crystal_size_max 0.30
_exptl_crystal_size_mid 0.15
_exptl_crystal_size_min 0.11
_refine_diff_density_max 0.662
_refine_diff_density_min -0.513
_refine_diff_density_rms 0.074
_refine_ls_extinction_method none
_refine_ls_goodness_of_fit_ref 1.003
_refine_ls_hydrogen_treatment constr
_refine_ls_matrix_type full
_refine_ls_number_parameters 550
_refine_ls_number_reflns 8560
_refine_ls_number_restraints 0
_refine_ls_restrained_S_all 1.003
_refine_ls_R_factor_all 0.0719
_refine_ls_R_factor_gt 0.0549
_refine_ls_shift/su_max 0.001
_refine_ls_shift/su_mean 0.000
_refine_ls_structure_factor_coef Fsqd
_refine_ls_weighting_details 'calc w=1/[\s^2^(Fo^2^)+(0.1050P)^2^+0.0000P] where P=(Fo^2^+2Fc^2^)/3'
_refine_ls_weighting_scheme calc
_refine_ls_wR_factor_gt 0.1441
_refine_ls_wR_factor_ref 0.1595
_reflns_number_gt 6829
_reflns_number_total 8560
_reflns_threshold_expression >2sigma(I)
_cod_data_source_file c1dt11777g.txt
_cod_data_source_block t010
_cod_depositor_comments
;
The following automatic conversions were performed:

'_symmetry_cell_setting' value 'Triclinic' changed to 'triclinic'
according to /home/saulius/struct/CIF-dictionaries/cif_core.dic
dictionary named 'cif_core.dic' version 2.4.1 from
2010-06-29.

'_exptl_absorpt_correction_type' value 'Multi-scan'
changed to 'multi-scan' according to
/home/saulius/struct/CIF-dictionaries/cif_core.dic dictionary named
'cif_core.dic' version 2.4.1 from 2010-06-29.

Automatic conversion script
Id: cif_fix_values 1715 2011-07-08 13:25:40Z adriana 
;
_cod_original_sg_symbol_H-M P-1
_cod_database_code 7017973

loop_
_symmetry_equiv_pos_as_xyz
'x, y, z'
'-x, -y, -z'

loop_
_atom_site_label
_atom_site_type_symbol
_atom_site_fract_x
_atom_site_fract_y
_atom_site_fract_z
_atom_site_U_iso_or_equiv
_atom_site_adp_type
_atom_site_occupancy
_atom_site_symmetry_multiplicity
_atom_site_calc_flag
_atom_site_refinement_flags
Cu Cu 0.63613(4) 0.58711(3) 0.709032(19) 0.02766(14) Uani 1 1 d .
N1 N 0.4870(3) 0.6085(2) 0.64312(13) 0.0317(6) Uani 1 1 d .
N2 N 0.7106(3) 0.4185(2) 0.68711(14) 0.0331(6) Uani 1 1 d .
P1 P 0.57129(8) 0.56151(7) 0.82606(4) 0.0289(2) Uani 1 1 d .
P2 P 0.74578(8) 0.70922(7) 0.65709(4) 0.0291(2) Uani 1 1 d .
C1 C 0.3807(3) 0.7125(3) 0.61612(16) 0.0325(7) Uani 1 1 d .
C2 C 0.3573(3) 0.8237(3) 0.63529(18) 0.0375(8) Uani 1 1 d .
H2A H 0.4126 0.8254 0.6678 0.045 Uiso 1 1 calc R
C3 C 0.2561(3) 0.9288(3) 0.6076(2) 0.0460(9) Uani 1 1 d .
H3A H 0.2412 1.0032 0.6211 0.055 Uiso 1 1 calc R
C4 C 0.1736(4) 0.9278(4) 0.5593(2) 0.0550(11) Uani 1 1 d .
H4A H 0.1035 1.0015 0.5401 0.066 Uiso 1 1 calc R
C5 C 0.1939(4) 0.8222(4) 0.5401(2) 0.0488(10) Uani 1 1 d .
H5A H 0.1381 0.8229 0.5070 0.059 Uiso 1 1 calc R
C6 C 0.2968(3) 0.7104(4) 0.56848(18) 0.0408(8) Uani 1 1 d .
C7 C 0.3201(4) 0.5981(4) 0.55108(19) 0.0473(9) Uani 1 1 d .
H7A H 0.2632 0.5933 0.5206 0.057 Uiso 1 1 calc R
C8 C 0.4238(4) 0.4973(4) 0.57809(19) 0.0468(9) Uani 1 1 d .
H8A H 0.4395 0.4210 0.5669 0.056 Uiso 1 1 calc R
C9 C 0.5097(3) 0.5040(3) 0.62304(17) 0.0360(7) Uani 1 1 d .
C10 C 0.6293(4) 0.4004(3) 0.64796(18) 0.0385(8) Uani 1 1 d .
C11 C 0.6778(4) 0.2790(3) 0.6395(2) 0.0507(10) Uani 1 1 d .
H11A H 0.6389 0.2450 0.6143 0.061 Uiso 1 1 calc R
C12 C 0.7959(4) 0.2176(3) 0.6762(2) 0.0495(10) Uani 1 1 d .
C13 C 0.8954(5) 0.0969(4) 0.6876(2) 0.0689(14) Uani 1 1 d .
H13A H 0.8882 0.0352 0.6687 0.083 Uiso 1 1 calc R
C14 C 1.0011(5) 0.0710(4) 0.7261(3) 0.0771(16) Uani 1 1 d .
H14A H 1.0684 -0.0092 0.7326 0.093 Uiso 1 1 calc R
C15 C 1.0139(5) 0.1585(4) 0.7563(2) 0.0672(13) Uani 1 1 d .
H15A H 1.0880 0.1361 0.7837 0.081 Uiso 1 1 calc R
C16 C 0.9187(4) 0.2784(3) 0.7465(2) 0.0494(10) Uani 1 1 d .
H16A H 0.9266 0.3380 0.7672 0.059 Uiso 1 1 calc R
C17 C 0.8115(4) 0.3078(3) 0.70537(18) 0.0408(8) Uani 1 1 d .
C18 C 0.4691(3) 0.4681(3) 0.85493(16) 0.0331(7) Uani 1 1 d .
C19 C 0.3677(3) 0.4898(3) 0.90721(17) 0.0403(8) Uani 1 1 d .
H19A H 0.3481 0.5556 0.9305 0.048 Uiso 1 1 calc R
C20 C 0.2933(4) 0.4166(4) 0.9266(2) 0.0482(9) Uani 1 1 d .
H20A H 0.2237 0.4327 0.9630 0.058 Uiso 1 1 calc R
C21 C 0.3197(4) 0.3223(4) 0.8937(2) 0.0512(10) Uani 1 1 d .
H21A H 0.2682 0.2731 0.9066 0.061 Uiso 1 1 calc R
C22 C 0.4221(4) 0.2989(4) 0.8414(2) 0.0521(10) Uani 1 1 d .
H22A H 0.4422 0.2320 0.8190 0.063 Uiso 1 1 calc R
C23 C 0.4957(4) 0.3718(3) 0.82136(19) 0.0420(8) Uani 1 1 d .
H23A H 0.5647 0.3560 0.7846 0.050 Uiso 1 1 calc R
C24 C 0.4751(3) 0.6965(3) 0.86477(16) 0.0324(7) Uani 1 1 d .
C25 C 0.3538(3) 0.7759(3) 0.8364(2) 0.0464(9) Uani 1 1 d .
H25A H 0.3227 0.7579 0.7991 0.056 Uiso 1 1 calc R
C26 C 0.2782(4) 0.8810(4) 0.8623(2) 0.0613(12) Uani 1 1 d .
H26A H 0.1944 0.9337 0.8433 0.074 Uiso 1 1 calc R
C27 C 0.3228(5) 0.9103(4) 0.9153(2) 0.0625(12) Uani 1 1 d .
H27A H 0.2710 0.9834 0.9322 0.075 Uiso 1 1 calc R
C28 C 0.4420(5) 0.8335(4) 0.9432(2) 0.0597(11) Uani 1 1 d .
H28A H 0.4732 0.8531 0.9798 0.072 Uiso 1 1 calc R
C29 C 0.5185(4) 0.7261(3) 0.91835(19) 0.0435(8) Uani 1 1 d .
H29A H 0.6010 0.6729 0.9384 0.052 Uiso 1 1 calc R
C30 C 0.7157(3) 0.4777(3) 0.88096(16) 0.0310(7) Uani 1 1 d .
C31 C 0.8184(3) 0.5197(3) 0.86793(18) 0.0418(8) Uani 1 1 d .
H31A H 0.8104 0.5919 0.8330 0.050 Uiso 1 1 calc R
C32 C 0.9333(4) 0.4571(4) 0.9055(2) 0.0540(11) Uani 1 1 d .
H32A H 1.0029 0.4871 0.8964 0.065 Uiso 1 1 calc R
C33 C 0.9463(4) 0.3521(4) 0.9557(2) 0.0581(12) Uani 1 1 d .
H33A H 1.0250 0.3092 0.9812 0.070 Uiso 1 1 calc R
C34 C 0.8449(4) 0.3090(4) 0.9691(2) 0.0518(10) Uani 1 1 d .
H34A H 0.8539 0.2363 1.0038 0.062 Uiso 1 1 calc R
C35 C 0.7293(3) 0.3719(3) 0.93185(18) 0.0399(8) Uani 1 1 d .
H35A H 0.6595 0.3421 0.9414 0.048 Uiso 1 1 calc R
C36 C 0.8993(3) 0.6820(3) 0.69694(16) 0.0352(7) Uani 1 1 d .
C37 C 0.9170(5) 0.7627(4) 0.7293(2) 0.0601(12) Uani 1 1 d .
H37A H 0.8472 0.8401 0.7310 0.072 Uiso 1 1 calc R
C38 C 1.0362(6) 0.7314(5) 0.7594(3) 0.0871(18) Uani 1 1 d .
H38A H 1.0472 0.7867 0.7826 0.105 Uiso 1 1 calc R
C39 C 1.1390(5) 0.6199(5) 0.7559(3) 0.0764(16) Uani 1 1 d .
H39A H 1.2217 0.5996 0.7752 0.092 Uiso 1 1 calc R
C40 C 1.1214(4) 0.5389(5) 0.7246(2) 0.0638(12) Uani 1 1 d .
H40A H 1.1919 0.4621 0.7223 0.077 Uiso 1 1 calc R
C41 C 1.0026(4) 0.5683(4) 0.6966(2) 0.0504(10) Uani 1 1 d .
H41A H 0.9904 0.5103 0.6765 0.060 Uiso 1 1 calc R
C42 C 0.6446(3) 0.8719(3) 0.65144(18) 0.0341(7) Uani 1 1 d .
C43 C 0.6144(4) 0.9567(3) 0.5874(2) 0.0434(8) Uani 1 1 d .
H43A H 0.6577 0.9326 0.5441 0.052 Uiso 1 1 calc R
C44 C 0.5225(4) 1.0756(4) 0.5853(2) 0.0561(11) Uani 1 1 d .
H44A H 0.5031 1.1321 0.5410 0.067 Uiso 1 1 calc R
C45 C 0.4598(4) 1.1112(4) 0.6478(3) 0.0635(12) Uani 1 1 d .
H45A H 0.3964 1.1924 0.6466 0.076 Uiso 1 1 calc R
C46 C 0.4886(5) 1.0292(4) 0.7122(3) 0.0634(12) Uani 1 1 d .
H46A H 0.4456 1.0544 0.7553 0.076 Uiso 1 1 calc R
C47 C 0.5800(4) 0.9102(3) 0.7143(2) 0.0482(9) Uani 1 1 d .
H47A H 0.5989 0.8543 0.7588 0.058 Uiso 1 1 calc R
C48 C 0.8105(3) 0.6964(3) 0.56515(16) 0.0304(7) Uani 1 1 d .
C49 C 0.9060(4) 0.7420(4) 0.53166(19) 0.0489(10) Uani 1 1 d .
H49A H 0.9385 0.7818 0.5564 0.059 Uiso 1 1 calc R
C50 C 0.9543(4) 0.7301(4) 0.4626(2) 0.0505(10) Uani 1 1 d .
H50A H 1.0192 0.7625 0.4401 0.061 Uiso 1 1 calc R
C51 C 0.9099(4) 0.6728(3) 0.42672(18) 0.0442(9) Uani 1 1 d .
H51A H 0.9429 0.6656 0.3791 0.053 Uiso 1 1 calc R
C52 C 0.8173(4) 0.6252(4) 0.45947(19) 0.0534(10) Uani 1 1 d .
H52A H 0.7868 0.5843 0.4344 0.064 Uiso 1 1 calc R
C53 C 0.7673(4) 0.6361(3) 0.52891(18) 0.0414(8) Uani 1 1 d .
H53A H 0.7036 0.6022 0.5513 0.050 Uiso 1 1 calc R
C54 C 0.7751(5) 1.0588(5) 0.8784(3) 0.0705(13) Uani 1 1 d .
H54A H 0.7208 1.1379 0.8928 0.085 Uiso 1 1 calc R
H54B H 0.8035 1.0766 0.8273 0.085 Uiso 1 1 calc R
Cl1 Cl 0.6780(2) 0.97202(19) 0.89001(12) 0.1294(7) Uani 1 1 d .
Cl2 Cl 0.91583(14) 0.98340(15) 0.92843(8) 0.0954(5) Uani 1 1 d .

loop_
_atom_site_aniso_label
_atom_site_aniso_U_11
_atom_site_aniso_U_22
_atom_site_aniso_U_33
_atom_site_aniso_U_23
_atom_site_aniso_U_13
_atom_site_aniso_U_12
Cu 0.0279(2) 0.0269(2) 0.0277(2) -0.00321(15) -0.00148(15) -0.01150(16)
N1 0.0310(14) 0.0370(15) 0.0306(14) -0.0070(11) 0.0000(11) -0.0172(12)
N2 0.0323(15) 0.0262(14) 0.0378(15) -0.0064(11) 0.0052(12) -0.0109(11)
P1 0.0251(4) 0.0320(4) 0.0268(4) -0.0019(3) -0.0020(3) -0.0102(3)
P2 0.0326(4) 0.0309(4) 0.0267(4) -0.0033(3) -0.0022(3) -0.0163(4)
C1 0.0273(16) 0.0414(19) 0.0281(16) -0.0015(14) 0.0000(13) -0.0163(14)
C2 0.0326(18) 0.0405(19) 0.0380(18) -0.0051(15) -0.0034(14) -0.0137(15)
C3 0.0350(19) 0.042(2) 0.056(2) -0.0084(17) -0.0003(17) -0.0119(16)
C4 0.032(2) 0.058(3) 0.061(3) 0.005(2) -0.0083(18) -0.0111(18)
C5 0.036(2) 0.069(3) 0.043(2) 0.0025(19) -0.0138(16) -0.0264(19)
C6 0.0361(19) 0.058(2) 0.0341(18) -0.0048(16) 0.0000(14) -0.0277(17)
C7 0.051(2) 0.068(3) 0.037(2) -0.0106(18) -0.0029(17) -0.038(2)
C8 0.059(2) 0.057(2) 0.041(2) -0.0146(18) 0.0030(18) -0.038(2)
C9 0.044(2) 0.0412(19) 0.0316(17) -0.0091(14) 0.0054(14) -0.0268(16)
C10 0.048(2) 0.0368(19) 0.0362(18) -0.0104(15) 0.0099(15) -0.0243(16)
C11 0.075(3) 0.040(2) 0.044(2) -0.0113(17) 0.0097(19) -0.032(2)
C12 0.063(3) 0.0318(19) 0.042(2) -0.0061(16) 0.0196(18) -0.0156(18)
C13 0.104(4) 0.027(2) 0.053(3) -0.0058(18) 0.023(3) -0.013(2)
C14 0.081(4) 0.036(2) 0.063(3) 0.006(2) 0.021(3) 0.012(2)
C15 0.055(3) 0.049(3) 0.060(3) 0.010(2) 0.008(2) 0.002(2)
C16 0.042(2) 0.036(2) 0.051(2) 0.0029(16) 0.0052(17) -0.0062(16)
C17 0.045(2) 0.0263(17) 0.0381(19) -0.0015(14) 0.0151(15) -0.0098(15)
C18 0.0282(16) 0.0383(18) 0.0271(16) 0.0019(13) -0.0051(13) -0.0107(14)
C19 0.0351(19) 0.054(2) 0.0289(17) -0.0028(15) -0.0032(14) -0.0174(16)
C20 0.0334(19) 0.071(3) 0.039(2) -0.0028(19) 0.0014(15) -0.0260(19)
C21 0.045(2) 0.060(3) 0.054(2) 0.003(2) -0.0045(18) -0.034(2)
C22 0.054(2) 0.050(2) 0.060(3) -0.0125(19) 0.0022(19) -0.029(2)
C23 0.041(2) 0.043(2) 0.042(2) -0.0069(16) 0.0083(16) -0.0215(17)
C24 0.0312(17) 0.0315(17) 0.0278(16) -0.0013(13) 0.0040(13) -0.0103(14)
C25 0.0344(19) 0.046(2) 0.043(2) -0.0003(16) -0.0032(16) -0.0041(16)
C26 0.045(2) 0.042(2) 0.065(3) 0.004(2) 0.006(2) 0.0035(19)
C27 0.068(3) 0.034(2) 0.066(3) -0.013(2) 0.022(2) -0.009(2)
C28 0.070(3) 0.056(3) 0.058(3) -0.024(2) 0.016(2) -0.029(2)
C29 0.041(2) 0.049(2) 0.0386(19) -0.0099(16) 0.0016(15) -0.0169(17)
C30 0.0233(15) 0.0330(17) 0.0296(16) -0.0046(13) 0.0002(12) -0.0054(13)
C31 0.0328(18) 0.049(2) 0.0369(19) 0.0036(16) -0.0045(15) -0.0157(16)
C32 0.0311(19) 0.081(3) 0.046(2) 0.000(2) -0.0047(16) -0.024(2)
C33 0.0290(19) 0.075(3) 0.048(2) 0.003(2) -0.0112(17) -0.0037(19)
C34 0.042(2) 0.050(2) 0.044(2) 0.0103(17) -0.0089(17) -0.0073(18)
C35 0.0335(18) 0.0395(19) 0.0379(19) -0.0015(15) -0.0018(14) -0.0089(15)
C36 0.0367(18) 0.044(2) 0.0262(16) 0.0026(14) -0.0049(13) -0.0219(16)
C37 0.072(3) 0.046(2) 0.072(3) 0.004(2) -0.035(2) -0.030(2)
C38 0.101(4) 0.067(3) 0.115(4) 0.008(3) -0.066(4) -0.048(3)
C39 0.070(3) 0.099(4) 0.069(3) 0.022(3) -0.035(3) -0.052(3)
C40 0.039(2) 0.085(3) 0.050(2) -0.001(2) -0.0052(19) -0.012(2)
C41 0.042(2) 0.059(2) 0.046(2) -0.0141(18) -0.0035(17) -0.0131(19)
C42 0.0361(18) 0.0298(17) 0.0416(19) -0.0064(14) -0.0036(14) -0.0179(14)
C43 0.048(2) 0.037(2) 0.045(2) -0.0019(16) -0.0043(17) -0.0192(17)
C44 0.058(3) 0.039(2) 0.069(3) -0.0005(19) -0.014(2) -0.0182(19)
C45 0.058(3) 0.032(2) 0.096(4) -0.012(2) -0.004(3) -0.0136(19)
C46 0.074(3) 0.046(2) 0.078(3) -0.029(2) 0.013(2) -0.028(2)
C47 0.063(3) 0.041(2) 0.046(2) -0.0101(17) 0.0038(18) -0.0270(19)
C48 0.0324(17) 0.0309(17) 0.0272(16) -0.0024(13) -0.0015(13) -0.0138(14)
C49 0.060(2) 0.070(3) 0.037(2) -0.0138(18) 0.0056(17) -0.047(2)
C50 0.053(2) 0.069(3) 0.040(2) -0.0070(18) 0.0075(17) -0.040(2)
C51 0.055(2) 0.048(2) 0.0315(18) -0.0102(16) 0.0071(16) -0.0235(18)
C52 0.074(3) 0.072(3) 0.037(2) -0.0198(19) 0.0086(19) -0.050(2)
C53 0.046(2) 0.054(2) 0.0364(19) -0.0090(16) 0.0021(15) -0.0337(18)
C54 0.059(3) 0.071(3) 0.068(3) -0.001(2) -0.002(2) -0.018(2)
Cl1 0.1280(16) 0.1249(15) 0.1589(19) -0.0256(13) -0.0233(13) -0.0691(13)
Cl2 0.0637(8) 0.1071(11) 0.0815(9) 0.0085(8) -0.0107(7) -0.0123(7)

loop_
_atom_type_symbol
_atom_type_description
_atom_type_scat_dispersion_real
_atom_type_scat_dispersion_imag
_atom_type_scat_source
C C 0.0033 0.0016 'International Tables Vol C Tables 4.2.6.8 and 6.1.1.4'
H H 0.0000 0.0000 'International Tables Vol C Tables 4.2.6.8 and 6.1.1.4'
N N 0.0061 0.0033 'International Tables Vol C Tables 4.2.6.8 and 6.1.1.4'
P P 0.1023 0.0942 'International Tables Vol C Tables 4.2.6.8 and 6.1.1.4'
Cu Cu 0.3201 1.2651 'International Tables Vol C Tables 4.2.6.8 and 6.1.1.4'
Cl Cl 0.1484 0.1585 'International Tables Vol C Tables 4.2.6.8 and 6.1.1.4'

loop_
_geom_angle_atom_site_label_1
_geom_angle_atom_site_label_2
_geom_angle_atom_site_label_3
_geom_angle
N2 Cu N1 80.76(11)
N2 Cu P2 116.53(8)
N1 Cu P2 110.67(7)
N2 Cu P1 105.38(8)
N1 Cu P1 112.90(7)
P2 Cu P1 122.90(3)
C9 N1 C1 118.4(3)
C9 N1 Cu 111.8(2)
C1 N1 Cu 129.7(2)
C17 N2 C10 106.1(3)
C17 N2 Cu 140.1(3)
C10 N2 Cu 113.3(2)
C24 P1 C30 104.03(14)
C24 P1 C18 102.61(15)
C30 P1 C18 103.29(14)
C24 P1 Cu 119.21(10)
C30 P1 Cu 110.93(10)
C18 P1 Cu 115.04(10)
C42 P2 C48 104.57(15)
C42 P2 C36 105.31(15)
C48 P2 C36 100.06(15)
C42 P2 Cu 113.70(11)
C48 P2 Cu 114.60(11)
C36 P2 Cu 116.96(11)
N1 C1 C2 119.2(3)
N1 C1 C6 121.5(3)
C2 C1 C6 119.3(3)
C3 C2 C1 120.7(3)
C2 C3 C4 120.3(4)
C5 C4 C3 120.1(3)
C4 C5 C6 121.3(3)
C7 C6 C1 118.5(3)
C7 C6 C5 123.3(3)
C1 C6 C5 118.2(3)
C8 C7 C6 119.3(3)
C7 C8 C9 120.6(3)
N1 C9 C8 121.6(3)
N1 C9 C10 116.0(3)
C8 C9 C10 122.4(3)
N2 C10 C11 111.8(3)
N2 C10 C9 117.9(3)
C11 C10 C9 130.3(3)
C10 C11 C12 105.9(3)
C11 C12 C13 135.8(4)
C11 C12 C17 105.7(3)
C13 C12 C17 118.4(4)
C14 C13 C12 119.1(4)
C13 C14 C15 122.3(4)
C16 C15 C14 120.7(5)
C15 C16 C17 117.9(4)
N2 C17 C16 128.0(3)
N2 C17 C12 110.5(3)
C16 C17 C12 121.5(3)
C19 C18 C23 118.7(3)
C19 C18 P1 123.3(3)
C23 C18 P1 118.0(3)
C18 C19 C20 120.8(4)
C21 C20 C19 120.4(4)
C20 C21 C22 119.4(4)
C21 C22 C23 120.6(4)
C22 C23 C18 120.1(3)
C29 C24 C25 118.5(3)
C29 C24 P1 123.9(3)
C25 C24 P1 117.6(3)
C26 C25 C24 120.2(4)
C27 C26 C25 120.8(4)
C28 C27 C26 119.5(4)
C27 C28 C29 120.3(4)
C24 C29 C28 120.7(4)
C31 C30 C35 119.0(3)
C31 C30 P1 117.8(2)
C35 C30 P1 123.2(3)
C30 C31 C32 120.6(3)
C33 C32 C31 120.1(4)
C32 C33 C34 119.9(3)
C33 C34 C35 120.1(4)
C30 C35 C34 120.3(3)
C37 C36 C41 118.4(3)
C37 C36 P2 125.1(3)
C41 C36 P2 116.4(3)
C36 C37 C38 120.3(4)
C39 C38 C37 120.1(5)
C40 C39 C38 119.9(4)
C39 C40 C41 120.1(4)
C40 C41 C36 121.1(4)
C43 C42 C47 117.9(3)
C43 C42 P2 123.7(3)
C47 C42 P2 117.9(3)
C44 C43 C42 121.5(4)
C45 C44 C43 119.6(4)
C44 C45 C46 120.2(4)
C45 C46 C47 120.3(4)
C46 C47 C42 120.5(4)
C53 C48 C49 118.7(3)
C53 C48 P2 119.7(2)
C49 C48 P2 121.6(2)
C50 C49 C48 120.6(3)
C51 C50 C49 120.6(3)
C50 C51 C52 119.6(3)
C51 C52 C53 120.8(3)
C48 C53 C52 119.7(3)
Cl1 C54 Cl2 111.9(3)

loop_
_geom_bond_atom_site_label_1
_geom_bond_atom_site_label_2
_geom_bond_distance
Cu N2 2.012(3)
Cu N1 2.125(2)
Cu P2 2.2419(9)
Cu P1 2.2536(9)
N1 C9 1.341(4)
N1 C1 1.381(4)
N2 C17 1.360(4)
N2 C10 1.369(4)
P1 C24 1.830(3)
P1 C30 1.833(3)
P1 C18 1.845(3)
P2 C42 1.825(3)
P2 C48 1.833(3)
P2 C36 1.837(3)
C1 C2 1.408(5)
C1 C6 1.413(4)
C2 C3 1.363(5)
C3 C4 1.406(5)
C4 C5 1.352(6)
C5 C6 1.419(5)
C6 C7 1.405(5)
C7 C8 1.348(5)
C8 C9 1.416(5)
C9 C10 1.452(5)
C10 C11 1.399(5)
C11 C12 1.409(6)
C12 C13 1.422(5)
C12 C17 1.432(5)
C13 C14 1.362(7)
C14 C15 1.400(7)
C15 C16 1.399(5)
C16 C17 1.399(5)
C18 C19 1.372(5)
C18 C23 1.390(5)
C19 C20 1.392(5)
C20 C21 1.361(6)
C21 C22 1.381(6)
C22 C23 1.383(5)
C24 C29 1.383(5)
C24 C25 1.391(4)
C25 C26 1.384(5)
C26 C27 1.379(6)
C27 C28 1.364(6)
C28 C29 1.397(5)
C30 C31 1.385(5)
C30 C35 1.386(5)
C31 C32 1.390(5)
C32 C33 1.374(6)
C33 C34 1.380(6)
C34 C35 1.394(5)
C36 C37 1.378(5)
C36 C41 1.393(5)
C37 C38 1.387(6)
C38 C39 1.382(7)
C39 C40 1.368(7)
C40 C41 1.368(5)
C42 C43 1.390(5)
C42 C47 1.398(5)
C43 C44 1.387(5)
C44 C45 1.374(6)
C45 C46 1.381(6)
C46 C47 1.386(6)
C48 C53 1.379(4)
C48 C49 1.384(5)
C49 C50 1.381(5)
C50 C51 1.353(5)
C51 C52 1.369(5)
C52 C53 1.390(5)
C54 Cl1 1.743(5)
C54 Cl2 1.745(5)

loop_
_geom_torsion_atom_site_label_1
_geom_torsion_atom_site_label_2
_geom_torsion_atom_site_label_3
_geom_torsion_atom_site_label_4
_geom_torsion
N2 Cu N1 C9 3.0(2)
P2 Cu N1 C9 118.0(2)
P1 Cu N1 C9 -99.9(2)
N2 Cu N1 C1 -172.5(3)
P2 Cu N1 C1 -57.5(3)
P1 Cu N1 C1 84.6(3)
N1 Cu N2 C17 -174.1(4)
P2 Cu N2 C17 77.4(4)
P1 Cu N2 C17 -62.7(4)
N1 Cu N2 C10 -4.2(2)
P2 Cu N2 C10 -112.7(2)
P1 Cu N2 C10 107.2(2)
N2 Cu P1 C24 -171.09(14)
N1 Cu P1 C24 -84.79(15)
P2 Cu P1 C24 52.05(13)
N2 Cu P1 C30 68.17(14)
N1 Cu P1 C30 154.47(14)
P2 Cu P1 C30 -68.68(12)
N2 Cu P1 C18 -48.60(14)
N1 Cu P1 C18 37.70(14)
P2 Cu P1 C18 174.55(11)
N2 Cu P2 C42 158.52(14)
N1 Cu P2 C42 68.72(14)
P1 Cu P2 C42 -68.95(12)
N2 Cu P2 C48 38.32(14)
N1 Cu P2 C48 -51.48(14)
P1 Cu P2 C48 170.85(11)
N2 Cu P2 C36 -78.32(15)
N1 Cu P2 C36 -168.12(14)
P1 Cu P2 C36 54.20(13)
C9 N1 C1 C2 -178.5(3)
Cu N1 C1 C2 -3.3(4)
C9 N1 C1 C6 0.0(5)
Cu N1 C1 C6 175.3(2)
N1 C1 C2 C3 177.7(3)
C6 C1 C2 C3 -0.9(5)
C1 C2 C3 C4 -0.2(6)
C2 C3 C4 C5 0.2(6)
C3 C4 C5 C6 0.7(6)
N1 C1 C6 C7 2.7(5)
C2 C1 C6 C7 -178.7(3)
N1 C1 C6 C5 -176.8(3)
C2 C1 C6 C5 1.8(5)
C4 C5 C6 C7 178.8(4)
C4 C5 C6 C1 -1.7(5)
C1 C6 C7 C8 -2.3(5)
C5 C6 C7 C8 177.1(4)
C6 C7 C8 C9 -0.6(6)
C1 N1 C9 C8 -3.1(5)
Cu N1 C9 C8 -179.2(3)
C1 N1 C9 C10 174.8(3)
Cu N1 C9 C10 -1.3(4)
C7 C8 C9 N1 3.5(5)
C7 C8 C9 C10 -174.3(3)
C17 N2 C10 C11 -1.0(4)
Cu N2 C10 C11 -174.3(2)
C17 N2 C10 C9 178.1(3)
Cu N2 C10 C9 4.9(4)
N1 C9 C10 N2 -2.3(4)
C8 C9 C10 N2 175.5(3)
N1 C9 C10 C11 176.7(3)
C8 C9 C10 C11 -5.5(6)
N2 C10 C11 C12 0.5(4)
C9 C10 C11 C12 -178.5(3)
C10 C11 C12 C13 -178.0(4)
C10 C11 C12 C17 0.2(4)
C11 C12 C13 C14 178.4(4)
C17 C12 C13 C14 0.4(6)
C12 C13 C14 C15 1.5(7)
C13 C14 C15 C16 -1.5(7)
C14 C15 C16 C17 -0.4(6)
C10 N2 C17 C16 -178.8(3)
Cu N2 C17 C16 -8.4(6)
C10 N2 C17 C12 1.2(4)
Cu N2 C17 C12 171.5(3)
C15 C16 C17 N2 -177.7(4)
C15 C16 C17 C12 2.4(5)
C11 C12 C17 N2 -0.9(4)
C13 C12 C17 N2 177.7(3)
C11 C12 C17 C16 179.1(3)
C13 C12 C17 C16 -2.4(5)
C24 P1 C18 C19 -14.2(3)
C30 P1 C18 C19 93.7(3)
Cu P1 C18 C19 -145.2(2)
C24 P1 C18 C23 165.2(3)
C30 P1 C18 C23 -86.9(3)
Cu P1 C18 C23 34.1(3)
C23 C18 C19 C20 0.3(5)
P1 C18 C19 C20 179.7(2)
C18 C19 C20 C21 -0.2(5)
C19 C20 C21 C22 0.7(6)
C20 C21 C22 C23 -1.3(6)
C21 C22 C23 C18 1.4(6)
C19 C18 C23 C22 -0.9(5)
P1 C18 C23 C22 179.7(3)
C30 P1 C24 C29 6.1(3)
C18 P1 C24 C29 113.4(3)
Cu P1 C24 C29 -118.1(3)
C30 P1 C24 C25 -176.6(3)
C18 P1 C24 C25 -69.2(3)
Cu P1 C24 C25 59.3(3)
C29 C24 C25 C26 -0.9(5)
P1 C24 C25 C26 -178.4(3)
C24 C25 C26 C27 1.5(6)
C25 C26 C27 C28 -1.1(7)
C26 C27 C28 C29 0.1(7)
C25 C24 C29 C28 -0.1(5)
P1 C24 C29 C28 177.3(3)
C27 C28 C29 C24 0.5(6)
C24 P1 C30 C31 -78.2(3)
C18 P1 C30 C31 174.9(3)
Cu P1 C30 C31 51.1(3)
C24 P1 C30 C35 105.1(3)
C18 P1 C30 C35 -1.7(3)
Cu P1 C30 C35 -125.5(3)
C35 C30 C31 C32 -0.3(5)
P1 C30 C31 C32 -177.1(3)
C30 C31 C32 C33 0.5(6)
C31 C32 C33 C34 -0.3(7)
C32 C33 C34 C35 -0.1(6)
C31 C30 C35 C34 -0.1(5)
P1 C30 C35 C34 176.6(3)
C33 C34 C35 C30 0.3(6)
C42 P2 C36 C37 12.8(4)
C48 P2 C36 C37 121.1(3)
Cu P2 C36 C37 -114.5(3)
C42 P2 C36 C41 -170.1(3)
C48 P2 C36 C41 -61.8(3)
Cu P2 C36 C41 62.6(3)
C41 C36 C37 C38 1.2(6)
P2 C36 C37 C38 178.3(4)
C36 C37 C38 C39 1.3(8)
C37 C38 C39 C40 -2.1(8)
C38 C39 C40 C41 0.3(7)
C39 C40 C41 C36 2.2(6)
C37 C36 C41 C40 -3.0(6)
P2 C36 C41 C40 179.7(3)
C48 P2 C42 C43 7.9(3)
C36 P2 C42 C43 112.9(3)
Cu P2 C42 C43 -117.8(3)
C48 P2 C42 C47 179.3(3)
C36 P2 C42 C47 -75.7(3)
Cu P2 C42 C47 53.6(3)
C47 C42 C43 C44 -0.4(5)
P2 C42 C43 C44 171.0(3)
C42 C43 C44 C45 0.2(6)
C43 C44 C45 C46 0.4(7)
C44 C45 C46 C47 -0.6(7)
C45 C46 C47 C42 0.3(6)
C43 C42 C47 C46 0.2(5)
P2 C42 C47 C46 -171.7(3)
C42 P2 C48 C53 -111.9(3)
C36 P2 C48 C53 139.2(3)
Cu P2 C48 C53 13.2(3)
C42 P2 C48 C49 70.5(3)
C36 P2 C48 C49 -38.3(3)
Cu P2 C48 C49 -164.3(3)
C53 C48 C49 C50 1.7(6)
P2 C48 C49 C50 179.3(3)
C48 C49 C50 C51 -0.6(6)
C49 C50 C51 C52 -0.6(6)
C50 C51 C52 C53 0.6(6)
C49 C48 C53 C52 -1.7(5)
P2 C48 C53 C52 -179.3(3)
C51 C52 C53 C48 0.6(6)
